data_2107092
loop_
_publ_author_name
'Mullica, D.F.'
'Oliver, J.D.'
'Milligan, W.O.'

_publ_section_title
;
 Cerium Trihydroxide
;
_journal_name_full 'Acta Crystallographica B (24,1968-38,1982)'
_journal_page_first 2668
_journal_page_last 2670
_journal_volume 35
_journal_year 1979
_chemical_formula_sum 'Ce H3 O3'
_chemical_name_systematic 'Ce (O H)3'
_space_group_IT_number 176
_symmetry_space_group_name_Hall '-P 6c'
_symmetry_space_group_name_H-M 'P 63/m'
_cell_angle_alpha 90
_cell_angle_beta 90
_cell_angle_gamma 120
_cell_formula_units_Z 2
_cell_length_a 6.489
_cell_length_b 6.489
_cell_length_c 3.8061
_cell_volume 138.793
_citation_journal_id_ASTM ACBCAR
_cod_data_source_file Mullica_ACBCAR_1979_1244.cif
_cod_data_source_block H3Ce1O3
_cod_original_cell_volume 138.7926
_cod_original_formula_sum 'H3 Ce1 O3'
_cod_database_code 2107092

loop_
_symmetry_equiv_pos_as_xyz
x,y,z
x-y,x,z+1/2
-y,x-y,z
-x,-y,z+1/2
-x+y,-x,z
y,-x+y,z+1/2
-x,-y,-z
-x+y,-x,-z-1/2
y,-x+y,-z
x,y,-z-1/2
x-y,x,-z
-y,x-y,-z-1/2

loop_
_atom_site_label
_atom_site_type_symbol
_atom_site_fract_x
_atom_site_fract_y
_atom_site_fract_z
_atom_site_occupancy
_atom_site_U_iso_or_equiv
Ce1 Ce+3 0.33333 0.66667 0.25 1 0.0
O1 O-2 0.38938 0.30801 0.25 1 0.0
